data_7055917
loop_
_publ_author_name
'Yadav, Reena'
'Singh, Ashish Kumar'
'Waghadkar, Yogesh'
'Kociok-K\"ohn, Gabriele'
'Kumar, Abhinav'
'Chauhan, Ratna'
'Rane, Sunit'
'Gosavi, Suresh'

_publ_section_title
;
 1,2-Bis(diphenylphosphino)ethane nickel(ii)
 O,O&#x2032;-dialkyldithiophosphates as potential precursors for nickel
 sulfides
;
_journal_issue 3
_journal_name_full 'New J. Chem.'
_journal_page_first 1327
_journal_paper_doi 10.1039/C6NJ03186B
_journal_volume 41
_journal_year 2017
_chemical_formula_moiety '2(C32 H38 Ni O2 P3 S2), 2(C24 H20 B), 0.5(C H2 Cl2)'
_chemical_formula_sum 'C112.5 H117 B2 Cl Ni2 O4 P6 S4'
_chemical_formula_weight 2021.60
_space_group_crystal_system triclinic
_space_group_IT_number 2
_space_group_name_Hall '-P 1'
_space_group_name_H-M_alt 'P -1'
_symmetry_space_group_name_Hall '-P 1'
_symmetry_space_group_name_H-M 'P -1'
_atom_sites_solution_hydrogens geom
_audit_creation_method SHELXL-2014/7
_audit_update_record
;
2016-10-05 deposited with the CCDC.
2016-12-21 downloaded from the CCDC.
;
_cell_angle_alpha 102.5046(7)
_cell_angle_beta 101.1188(7)
_cell_angle_gamma 106.1991(7)
_cell_formula_units_Z 1
_cell_length_a 11.9740(2)
_cell_length_b 14.1021(2)
_cell_length_c 17.2015(4)
_cell_measurement_reflns_used 107634
_cell_measurement_temperature 150(2)
_cell_measurement_theta_max 27.485
_cell_measurement_theta_min 2.910
_cell_volume 2621.90(9)
_computing_cell_refinement 'HKL Scalepack (Otwinowski & Minor, 1997)'
_computing_data_collection 'Collect (Nonius BV, 1997-2000)'
_computing_data_reduction
;
 DENZO-SCALEPACK Z. Otwinowski and W. Minor, " 
 Processing of X-ray Diffraction Data Collected in Oscillation Mode ", 
 Methods in Enzymology, Volume 276: Macromolecular Crystallography, 
 part A, p.307-326, 1997,C.W. Carter, Jr. & R. M. Sweet, Eds., Academic Press.
;
_computing_molecular_graphics 'ORTEP3 for Windows - Farrugia, L. J. J. Appl. Crystallogr. 1997, 30, 565'
_computing_publication_material
;
 'WinGX publication routines, Farrugia, 
 L. J., J. Appl. Crystallogr., 1999, 32, 837-838
;
_computing_structure_refinement
;
 SHELXL-2014/7 (Sheldrick, 2014)
 Sheldrick GM (2008) Acta Crystallogr A64:112--122 and 
 C. B. H\"ubschle, G. M. Sheldrick and B. Dittrich
 ShelXle: a Qt graphical user interface for SHELXL
 J. Appl. Cryst., 44, (2011) 1281-1284.
;
_computing_structure_solution
; 
 SIR97- Altomare A., Burla M.C., Camalli M., Cascarano G.L., Giacovazzo C. , 
 Guagliardi A., Moliterni A.G.G., Polidori G.,Spagna R. 
 (1999) J. Appl. Cryst. 32, 115-119
;
_diffrn_ambient_temperature 150(2)
_diffrn_measured_fraction_theta_full 0.994
_diffrn_measured_fraction_theta_max 0.987
_diffrn_measurement_device_type 'Nonius Kappa CCD'
_diffrn_measurement_method '387 1.4 degree images with \w scans'
_diffrn_radiation_monochromator graphite
_diffrn_radiation_source 'fine-focus sealed tube'
_diffrn_radiation_type MoK\a
_diffrn_radiation_wavelength 0.71073
_diffrn_reflns_av_R_equivalents 0.0581
_diffrn_reflns_av_unetI/netI 0.0471
_diffrn_reflns_Laue_measured_fraction_full 0.994
_diffrn_reflns_Laue_measured_fraction_max 0.987
_diffrn_reflns_limit_h_max 15
_diffrn_reflns_limit_h_min -15
_diffrn_reflns_limit_k_max 18
_diffrn_reflns_limit_k_min -18
_diffrn_reflns_limit_l_max 22
_diffrn_reflns_limit_l_min -22
_diffrn_reflns_number 53581
_diffrn_reflns_point_group_measured_fraction_full 0.994
_diffrn_reflns_point_group_measured_fraction_max 0.987
_diffrn_reflns_theta_full 25.242
_diffrn_reflns_theta_max 27.484
_diffrn_reflns_theta_min 3.485
_exptl_absorpt_coefficient_mu 0.607
_exptl_absorpt_correction_T_max 0.897
_exptl_absorpt_correction_T_min 0.732
_exptl_absorpt_correction_type multi-scan
_exptl_absorpt_process_details
;
multi-scan from symmetry-related measurements 
 Sortav (Blessing 1995)
;
_exptl_crystal_colour orange
_exptl_crystal_density_diffrn 1.280
_exptl_crystal_description prism
_exptl_crystal_F_000 1061
_exptl_crystal_size_max 0.500
_exptl_crystal_size_mid 0.400
_exptl_crystal_size_min 0.300
_refine_diff_density_max 0.359
_refine_diff_density_min -0.391
_refine_diff_density_rms 0.062
_refine_ls_extinction_method none
_refine_ls_goodness_of_fit_ref 1.112
_refine_ls_hydrogen_treatment constr
_refine_ls_matrix_type full
_refine_ls_number_parameters 617
_refine_ls_number_reflns 11899
_refine_ls_number_restraints 0
_refine_ls_restrained_S_all 1.112
_refine_ls_R_factor_all 0.0660
_refine_ls_R_factor_gt 0.0452
_refine_ls_shift/su_max 0.001
_refine_ls_shift/su_mean 0.000
_refine_ls_structure_factor_coef Fsqd
_refine_ls_weighting_details 'w=1/[\s^2^(Fo^2^)+(0.0262P)^2^+2.5686P] where P=(Fo^2^+2Fc^2^)/3'
_refine_ls_weighting_scheme calc
_refine_ls_wR_factor_gt 0.0963
_refine_ls_wR_factor_ref 0.1034
_reflns_Friedel_coverage 0.000
_reflns_number_gt 9369
_reflns_number_total 11899
_reflns_threshold_expression 'I > 2\s(I)'
_cod_data_source_file c6nj03186b2.cif
_cod_data_source_block k14gkk8
_cod_depositor_comments 'Adding full bibliography for 7055917--7055919.cif.'
_cod_original_cell_volume 2621.90(8)
_cod_original_formula_sum 'C112.50 H117 B2 Cl Ni2 O4 P6 S4'
_cod_database_code 7055917
_shelx_shelxl_version_number 2014/7
_shelx_space_group_comment
;
The symmetry employed for this shelxl refinement is uniquely defined
by the following loop, which should always be used as a source of
symmetry information in preference to the above space-group names.
They are only intended as comments.
;
_shelx_estimated_absorpt_t_min 0.751
_shelx_estimated_absorpt_t_max 0.839

loop_
_space_group_symop_operation_xyz
'x, y, z'
'-x, -y, -z'

loop_
_atom_site_label
_atom_site_type_symbol
_atom_site_fract_x
_atom_site_fract_y
_atom_site_fract_z
_atom_site_U_iso_or_equiv
_atom_site_adp_type
_atom_site_occupancy
_atom_site_site_symmetry_order
_atom_site_calc_flag
_atom_site_refinement_flags_posn
_atom_site_refinement_flags_adp
_atom_site_refinement_flags_occupancy
Ni Ni 0.21407(3) 0.38096(2) 0.28337(2) 0.02142(8) Uani 1 1 d . . .
S1 S 0.07995(5) 0.43646(4) 0.33800(4) 0.02435(13) Uani 1 1 d . . .
S2 S 0.15217(5) 0.23645(5) 0.32038(4) 0.02833(14) Uani 1 1 d . . .
P1 P 0.24642(5) 0.50063(4) 0.22265(4) 0.02223(13) Uani 1 1 d . . .
P2 P 0.35562(5) 0.33897(4) 0.23846(4) 0.02253(13) Uani 1 1 d . . .
P3 P 0.01411(5) 0.28726(5) 0.33180(4) 0.02331(13) Uani 1 1 d . . .
O1 O -0.10049(15) 0.23661(12) 0.25544(10) 0.0288(4) Uani 1 1 d . . .
O2 O -0.04019(14) 0.26216(13) 0.40384(10) 0.0288(4) Uani 1 1 d . . .
C1 C 0.3928(2) 0.52110(18) 0.20000(15) 0.0268(5) Uani 1 1 d . . .
H1A H 0.3985 0.5585 0.1576 0.032 Uiso 1 1 calc R U .
H1B H 0.4591 0.5619 0.2506 0.032 Uiso 1 1 calc R U .
C2 C 0.4010(2) 0.41393(19) 0.16797(15) 0.0287(5) Uani 1 1 d . . .
H2A H 0.4848 0.4196 0.1662 0.034 Uiso 1 1 calc R U .
H2B H 0.3470 0.3794 0.1114 0.034 Uiso 1 1 calc R U .
C3 C 0.1353(2) 0.44574(17) 0.12204(14) 0.0239(5) Uani 1 1 d . . .
C4 C 0.0244(2) 0.37278(19) 0.11340(15) 0.0290(5) Uani 1 1 d . . .
H4 H 0.0040 0.3559 0.1606 0.035 Uiso 1 1 calc R U .
C5 C -0.0566(2) 0.3246(2) 0.03533(15) 0.0327(6) Uani 1 1 d . . .
H5 H -0.1329 0.2758 0.0296 0.039 Uiso 1 1 calc R U .
C6 C -0.0266(2) 0.3471(2) -0.03361(15) 0.0327(6) Uani 1 1 d . . .
H6 H -0.0817 0.3131 -0.0868 0.039 Uiso 1 1 calc R U .
C7 C 0.0834(2) 0.4192(2) -0.02537(16) 0.0335(6) Uani 1 1 d . . .
H7 H 0.1041 0.4344 -0.0730 0.040 Uiso 1 1 calc R U .
C8 C 0.1636(2) 0.46938(19) 0.05199(15) 0.0289(5) Uani 1 1 d . . .
H8 H 0.2383 0.5201 0.0574 0.035 Uiso 1 1 calc R U .
C9 C 0.2403(2) 0.62518(17) 0.27194(14) 0.0248(5) Uani 1 1 d . . .
C10 C 0.1363(2) 0.65050(18) 0.25130(15) 0.0274(5) Uani 1 1 d . . .
H10 H 0.0679 0.6026 0.2091 0.033 Uiso 1 1 calc R U .
C11 C 0.1317(2) 0.74527(19) 0.29194(17) 0.0335(6) Uani 1 1 d . . .
H11 H 0.0608 0.7624 0.2771 0.040 Uiso 1 1 calc R U .
C12 C 0.2303(2) 0.8145(2) 0.35390(19) 0.0407(7) Uani 1 1 d . . .
H12 H 0.2275 0.8794 0.3817 0.049 Uiso 1 1 calc R U .
C13 C 0.3336(3) 0.7891(2) 0.37551(19) 0.0471(8) Uani 1 1 d . . .
H13 H 0.4008 0.8366 0.4187 0.056 Uiso 1 1 calc R U .
C14 C 0.3397(2) 0.6954(2) 0.33475(17) 0.0361(6) Uani 1 1 d . . .
H14 H 0.4112 0.6790 0.3495 0.043 Uiso 1 1 calc R U .
C15 C 0.4909(2) 0.36881(17) 0.32079(15) 0.0259(5) Uani 1 1 d . . .
C16 C 0.6017(2) 0.3758(2) 0.30328(17) 0.0346(6) Uani 1 1 d . . .
H16 H 0.6071 0.3669 0.2479 0.041 Uiso 1 1 calc R U .
C17 C 0.7037(2) 0.3958(2) 0.36653(19) 0.0443(7) Uani 1 1 d . . .
H17 H 0.7786 0.3996 0.3543 0.053 Uiso 1 1 calc R U .
C18 C 0.6970(3) 0.4102(2) 0.44743(19) 0.0453(7) Uani 1 1 d . . .
H18 H 0.7673 0.4247 0.4908 0.054 Uiso 1 1 calc R U .
C19 C 0.5879(3) 0.4033(3) 0.46488(18) 0.0466(7) Uani 1 1 d . . .
H19 H 0.5832 0.4126 0.5204 0.056 Uiso 1 1 calc R U .
C20 C 0.4851(2) 0.3831(2) 0.40225(16) 0.0360(6) Uani 1 1 d . . .
H20 H 0.4104 0.3789 0.4150 0.043 Uiso 1 1 calc R U .
C21 C 0.3181(2) 0.20681(18) 0.17854(15) 0.0272(5) Uani 1 1 d . . .
C22 C 0.3842(2) 0.14402(19) 0.19822(17) 0.0343(6) Uani 1 1 d . . .
H22 H 0.4511 0.1697 0.2459 0.041 Uiso 1 1 calc R U .
C23 C 0.3522(3) 0.0438(2) 0.1479(2) 0.0438(7) Uani 1 1 d . . .
H23 H 0.3974 0.0011 0.1614 0.053 Uiso 1 1 calc R U .
C24 C 0.2559(3) 0.0063(2) 0.07898(19) 0.0449(7) Uani 1 1 d . . .
H24 H 0.2352 -0.0620 0.0445 0.054 Uiso 1 1 calc R U .
C25 C 0.1885(3) 0.0673(2) 0.05928(18) 0.0430(7) Uani 1 1 d . . .
H25 H 0.1217 0.0408 0.0115 0.052 Uiso 1 1 calc R U .
C26 C 0.2184(2) 0.1668(2) 0.10913(17) 0.0360(6) Uani 1 1 d . . .
H26 H 0.1710 0.2080 0.0961 0.043 Uiso 1 1 calc R U .
C27 C -0.1648(2) 0.1240(2) 0.22897(17) 0.0366(6) Uani 1 1 d . . .
H27 H -0.1292 0.0928 0.2702 0.044 Uiso 1 1 calc R U .
C28 C -0.1453(4) 0.0815(3) 0.1477(2) 0.0718(12) Uani 1 1 d . . .
H28A H -0.1877 0.0070 0.1279 0.108 Uiso 1 1 calc R U .
H28B H -0.0587 0.0954 0.1538 0.108 Uiso 1 1 calc R U .
H28C H -0.1765 0.1143 0.1077 0.108 Uiso 1 1 calc R U .
C29 C -0.2936(3) 0.1086(3) 0.2285(4) 0.107(2) Uani 1 1 d . . .
H29A H -0.3380 0.0348 0.2157 0.160 Uiso 1 1 calc R U .
H29B H -0.3302 0.1362 0.1865 0.160 Uiso 1 1 calc R U .
H29C H -0.2972 0.1446 0.2830 0.160 Uiso 1 1 calc R U .
C30 C 0.0372(2) 0.2830(2) 0.48855(15) 0.0315(6) Uani 1 1 d . . .
H30 H 0.1241 0.3107 0.4896 0.038 Uiso 1 1 calc R U .
C31 C 0.0126(3) 0.1826(2) 0.5090(2) 0.0493(8) Uani 1 1 d . . .
H31A H 0.0600 0.1940 0.5655 0.074 Uiso 1 1 calc R U .
H31B H 0.0354 0.1344 0.4702 0.074 Uiso 1 1 calc R U .
H31C H -0.0736 0.1537 0.5048 0.074 Uiso 1 1 calc R U .
C32 C 0.0051(3) 0.3632(2) 0.54466(17) 0.0452(7) Uani 1 1 d . . .
H32A H 0.0573 0.3823 0.6009 0.068 Uiso 1 1 calc R U .
H32B H -0.0795 0.3352 0.5448 0.068 Uiso 1 1 calc R U .
H32C H 0.0166 0.4243 0.5247 0.068 Uiso 1 1 calc R U .
B B 0.7150(3) 0.7472(2) 0.21740(18) 0.0278(6) Uani 1 1 d . . .
C33 C 0.8515(2) 0.82608(18) 0.22591(15) 0.0279(5) Uani 1 1 d . . .
C34 C 0.9024(2) 0.81492(19) 0.15890(16) 0.0316(6) Uani 1 1 d . . .
H34 H 0.8584 0.7602 0.1100 0.038 Uiso 1 1 calc R U .
C35 C 1.0144(2) 0.88056(19) 0.16121(18) 0.0360(6) Uani 1 1 d . . .
H35 H 1.0441 0.8714 0.1137 0.043 Uiso 1 1 calc R U .
C36 C 1.0829(2) 0.9591(2) 0.23210(18) 0.0378(6) Uani 1 1 d . . .
H36 H 1.1594 1.0043 0.2337 0.045 Uiso 1 1 calc R U .
C37 C 1.0383(2) 0.97063(19) 0.30043(17) 0.0344(6) Uani 1 1 d . . .
H37 H 1.0854 1.0231 0.3501 0.041 Uiso 1 1 calc R U .
C38 C 0.9244(2) 0.90575(18) 0.29713(16) 0.0303(5) Uani 1 1 d . . .
H38 H 0.8952 0.9160 0.3448 0.036 Uiso 1 1 calc R U .
C39 C 0.7152(2) 0.62970(18) 0.17842(15) 0.0262(5) Uani 1 1 d . . .
C40 C 0.8008(2) 0.59379(19) 0.22060(15) 0.0284(5) Uani 1 1 d . . .
H40 H 0.8590 0.6398 0.2697 0.034 Uiso 1 1 calc R U .
C41 C 0.8043(2) 0.4952(2) 0.19417(16) 0.0319(6) Uani 1 1 d . . .
H41 H 0.8624 0.4744 0.2257 0.038 Uiso 1 1 calc R U .
C42 C 0.7229(2) 0.42648(19) 0.12156(16) 0.0319(6) Uani 1 1 d . . .
H42 H 0.7238 0.3582 0.1034 0.038 Uiso 1 1 calc R U .
C43 C 0.6406(2) 0.45952(19) 0.07627(15) 0.0300(5) Uani 1 1 d . . .
H43 H 0.5860 0.4142 0.0255 0.036 Uiso 1 1 calc R U .
C44 C 0.6369(2) 0.55872(18) 0.10436(15) 0.0270(5) Uani 1 1 d . . .
H44 H 0.5791 0.5791 0.0721 0.032 Uiso 1 1 calc R U .
C45 C 0.6112(2) 0.77399(18) 0.15540(16) 0.0288(5) Uani 1 1 d . . .
C46 C 0.6259(2) 0.79881(19) 0.08264(16) 0.0335(6) Uani 1 1 d . . .
H46 H 0.6994 0.8016 0.0685 0.040 Uiso 1 1 calc R U .
C47 C 0.5379(3) 0.8196(2) 0.03002(18) 0.0400(7) Uani 1 1 d . . .
H47 H 0.5527 0.8364 -0.0185 0.048 Uiso 1 1 calc R U .
C48 C 0.4292(3) 0.8161(2) 0.04756(19) 0.0414(7) Uani 1 1 d . . .
H48 H 0.3692 0.8307 0.0119 0.050 Uiso 1 1 calc R U .
C49 C 0.4102(3) 0.7908(2) 0.1183(2) 0.0421(7) Uani 1 1 d . . .
H49 H 0.3358 0.7872 0.1314 0.051 Uiso 1 1 calc R U .
C50 C 0.4993(2) 0.77042(19) 0.17052(18) 0.0348(6) Uani 1 1 d . . .
H50 H 0.4835 0.7533 0.2187 0.042 Uiso 1 1 calc R U .
C51 C 0.6887(2) 0.7589(2) 0.30920(16) 0.0310(5) Uani 1 1 d . . .
C52 C 0.6828(3) 0.8529(2) 0.35400(18) 0.0410(7) Uani 1 1 d . . .
H52 H 0.6898 0.9073 0.3290 0.049 Uiso 1 1 calc R U .
C53 C 0.6672(3) 0.8693(3) 0.43349(19) 0.0490(8) Uani 1 1 d . . .
H53 H 0.6660 0.9346 0.4621 0.059 Uiso 1 1 calc R U .
C54 C 0.6532(3) 0.7899(3) 0.47098(18) 0.0493(8) Uani 1 1 d . . .
H54 H 0.6423 0.8003 0.5251 0.059 Uiso 1 1 calc R U .
C55 C 0.6555(2) 0.6966(3) 0.42820(17) 0.0418(7) Uani 1 1 d . . .
H55 H 0.6449 0.6415 0.4526 0.050 Uiso 1 1 calc R U .
C56 C 0.6733(2) 0.6817(2) 0.34940(16) 0.0331(6) Uani 1 1 d . . .
H56 H 0.6751 0.6163 0.3217 0.040 Uiso 1 1 calc R U .
C61 C 0.5302(13) 0.0187(12) 0.3482(10) 0.068(4) Uani 0.25 1 d . . P
H61A H 0.5176 0.0031 0.2876 0.081 Uiso 0.25 1 calc R U P
H61B H 0.5250 -0.0460 0.3632 0.081 Uiso 0.25 1 calc R U P
Cl1 Cl 0.4181(4) 0.0611(3) 0.3742(3) 0.0747(11) Uani 0.25 1 d . . P
Cl2 Cl 0.6766(4) 0.1102(3) 0.3984(3) 0.0767(11) Uani 0.25 1 d . . P

loop_
_atom_site_aniso_label
_atom_site_aniso_U_11
_atom_site_aniso_U_22
_atom_site_aniso_U_33
_atom_site_aniso_U_23
_atom_site_aniso_U_13
_atom_site_aniso_U_12
Ni 0.01980(15) 0.02214(15) 0.02347(15) 0.00646(11) 0.00779(12) 0.00751(11)
S1 0.0242(3) 0.0242(3) 0.0253(3) 0.0050(2) 0.0088(2) 0.0093(2)
S2 0.0267(3) 0.0266(3) 0.0389(3) 0.0138(3) 0.0155(3) 0.0121(2)
P1 0.0195(3) 0.0226(3) 0.0238(3) 0.0065(2) 0.0060(2) 0.0059(2)
P2 0.0201(3) 0.0226(3) 0.0251(3) 0.0055(2) 0.0078(2) 0.0075(2)
P3 0.0209(3) 0.0265(3) 0.0226(3) 0.0065(2) 0.0068(2) 0.0077(2)
O1 0.0259(9) 0.0287(9) 0.0261(9) 0.0049(7) 0.0015(7) 0.0066(7)
O2 0.0217(8) 0.0413(10) 0.0233(8) 0.0111(7) 0.0071(7) 0.0080(7)
C1 0.0236(12) 0.0285(12) 0.0301(13) 0.0104(10) 0.0109(10) 0.0074(9)
C2 0.0270(12) 0.0329(13) 0.0300(13) 0.0109(10) 0.0128(10) 0.0108(10)
C3 0.0226(11) 0.0238(11) 0.0245(11) 0.0052(9) 0.0047(9) 0.0087(9)
C4 0.0274(12) 0.0334(13) 0.0247(12) 0.0082(10) 0.0081(10) 0.0074(10)
C5 0.0273(13) 0.0339(13) 0.0296(13) 0.0045(11) 0.0051(11) 0.0041(10)
C6 0.0338(14) 0.0355(14) 0.0236(12) 0.0019(10) 0.0026(10) 0.0123(11)
C7 0.0385(15) 0.0408(15) 0.0239(12) 0.0096(11) 0.0123(11) 0.0145(12)
C8 0.0277(12) 0.0313(13) 0.0282(13) 0.0102(10) 0.0097(10) 0.0080(10)
C9 0.0241(11) 0.0247(12) 0.0254(12) 0.0069(9) 0.0091(10) 0.0064(9)
C10 0.0266(12) 0.0252(12) 0.0282(12) 0.0073(10) 0.0041(10) 0.0079(9)
C11 0.0308(13) 0.0300(13) 0.0417(15) 0.0095(11) 0.0107(11) 0.0133(11)
C12 0.0374(15) 0.0301(14) 0.0494(17) -0.0013(12) 0.0133(13) 0.0119(11)
C13 0.0321(15) 0.0387(16) 0.0509(18) -0.0125(13) 0.0019(13) 0.0077(12)
C14 0.0253(13) 0.0368(14) 0.0379(15) -0.0003(11) 0.0023(11) 0.0107(11)
C15 0.0237(12) 0.0230(11) 0.0287(12) 0.0043(9) 0.0069(10) 0.0070(9)
C16 0.0248(13) 0.0428(15) 0.0343(14) 0.0073(12) 0.0093(11) 0.0106(11)
C17 0.0236(13) 0.0547(18) 0.0495(18) 0.0098(14) 0.0067(12) 0.0116(12)
C18 0.0310(15) 0.0539(18) 0.0403(16) 0.0075(14) -0.0039(12) 0.0115(13)
C19 0.0403(16) 0.063(2) 0.0308(15) 0.0087(14) 0.0047(13) 0.0160(14)
C20 0.0282(13) 0.0472(16) 0.0306(14) 0.0086(12) 0.0075(11) 0.0118(11)
C21 0.0253(12) 0.0261(12) 0.0297(12) 0.0045(10) 0.0128(10) 0.0069(9)
C22 0.0320(13) 0.0274(13) 0.0402(15) 0.0043(11) 0.0090(12) 0.0094(10)
C23 0.0443(16) 0.0298(14) 0.0568(19) 0.0038(13) 0.0181(14) 0.0151(12)
C24 0.0433(16) 0.0290(14) 0.0516(18) -0.0068(13) 0.0201(14) 0.0047(12)
C25 0.0337(14) 0.0438(16) 0.0352(15) -0.0080(12) 0.0078(12) 0.0036(12)
C26 0.0291(13) 0.0379(14) 0.0354(14) 0.0009(11) 0.0068(11) 0.0115(11)
C27 0.0325(14) 0.0282(13) 0.0387(15) 0.0042(11) 0.0033(12) 0.0026(10)
C28 0.103(3) 0.0385(18) 0.049(2) -0.0073(15) 0.022(2) -0.0013(19)
C29 0.036(2) 0.063(3) 0.185(6) -0.008(3) 0.030(3) -0.0071(18)
C30 0.0290(13) 0.0439(15) 0.0230(12) 0.0119(11) 0.0057(10) 0.0132(11)
C31 0.063(2) 0.0515(18) 0.0456(18) 0.0233(15) 0.0165(15) 0.0287(16)
C32 0.061(2) 0.0484(17) 0.0283(14) 0.0091(12) 0.0125(13) 0.0234(15)
B 0.0264(14) 0.0257(13) 0.0295(14) 0.0079(11) 0.0075(11) 0.0061(11)
C33 0.0276(12) 0.0240(12) 0.0333(13) 0.0090(10) 0.0088(10) 0.0095(9)
C34 0.0310(13) 0.0286(13) 0.0329(13) 0.0064(10) 0.0088(11) 0.0080(10)
C35 0.0369(14) 0.0306(13) 0.0433(16) 0.0114(12) 0.0183(12) 0.0098(11)
C36 0.0311(14) 0.0268(13) 0.0541(17) 0.0122(12) 0.0150(13) 0.0046(10)
C37 0.0343(14) 0.0235(12) 0.0397(15) 0.0064(11) 0.0051(12) 0.0062(10)
C38 0.0343(13) 0.0252(12) 0.0329(13) 0.0093(10) 0.0103(11) 0.0108(10)
C39 0.0226(11) 0.0263(12) 0.0291(12) 0.0082(10) 0.0088(10) 0.0060(9)
C40 0.0251(12) 0.0302(13) 0.0286(13) 0.0082(10) 0.0070(10) 0.0076(10)
C41 0.0311(13) 0.0361(14) 0.0344(14) 0.0158(11) 0.0101(11) 0.0153(11)
C42 0.0314(13) 0.0277(13) 0.0402(15) 0.0097(11) 0.0162(11) 0.0112(10)
C43 0.0267(12) 0.0292(13) 0.0290(13) 0.0025(10) 0.0098(10) 0.0048(10)
C44 0.0211(11) 0.0304(12) 0.0297(12) 0.0098(10) 0.0078(10) 0.0074(9)
C45 0.0276(12) 0.0205(11) 0.0354(13) 0.0046(10) 0.0087(10) 0.0062(9)
C46 0.0285(13) 0.0330(13) 0.0358(14) 0.0089(11) 0.0072(11) 0.0074(10)
C47 0.0409(16) 0.0336(14) 0.0404(15) 0.0109(12) 0.0035(13) 0.0095(12)
C48 0.0379(15) 0.0317(14) 0.0512(18) 0.0099(13) 0.0010(13) 0.0157(12)
C49 0.0307(14) 0.0346(15) 0.0617(19) 0.0091(13) 0.0125(13) 0.0154(11)
C50 0.0313(13) 0.0267(13) 0.0472(16) 0.0095(11) 0.0131(12) 0.0100(10)
C51 0.0232(12) 0.0344(13) 0.0304(13) 0.0054(11) 0.0070(10) 0.0054(10)
C52 0.0377(15) 0.0403(15) 0.0382(15) 0.0040(12) 0.0150(12) 0.0051(12)
C53 0.0414(17) 0.0534(19) 0.0406(17) -0.0041(14) 0.0159(14) 0.0087(14)
C54 0.0318(15) 0.080(2) 0.0293(15) 0.0100(15) 0.0101(12) 0.0120(15)
C55 0.0257(13) 0.0642(19) 0.0358(15) 0.0208(14) 0.0078(11) 0.0107(13)
C56 0.0214(12) 0.0416(15) 0.0326(14) 0.0109(11) 0.0053(10) 0.0062(10)
C61 0.063(9) 0.062(9) 0.064(9) -0.006(7) 0.016(8) 0.019(7)
Cl1 0.068(2) 0.074(3) 0.090(3) 0.025(2) 0.037(2) 0.026(2)
Cl2 0.061(2) 0.064(2) 0.088(3) 0.006(2) 0.015(2) 0.0101(18)

loop_
_atom_type_symbol
_atom_type_description
_atom_type_scat_dispersion_real
_atom_type_scat_dispersion_imag
_atom_type_scat_source
C C 0.0033 0.0016 'International Tables Vol C Tables 4.2.6.8 and 6.1.1.4'
H H 0.0000 0.0000 'International Tables Vol C Tables 4.2.6.8 and 6.1.1.4'
O O 0.0106 0.0060 'International Tables Vol C Tables 4.2.6.8 and 6.1.1.4'
S S 0.1246 0.1234 'International Tables Vol C Tables 4.2.6.8 and 6.1.1.4'
P P 0.1023 0.0942 'International Tables Vol C Tables 4.2.6.8 and 6.1.1.4'
Ni Ni 0.3393 1.1124 'International Tables Vol C Tables 4.2.6.8 and 6.1.1.4'
B B 0.0013 0.0007 'International Tables Vol C Tables 4.2.6.8 and 6.1.1.4'
Cl Cl 0.1484 0.1585 'International Tables Vol C Tables 4.2.6.8 and 6.1.1.4'

loop_
_geom_angle_atom_site_label_1
_geom_angle_atom_site_label_2
_geom_angle_atom_site_label_3
_geom_angle
P1 Ni P2 86.59(3)
P1 Ni S2 167.72(3)
P2 Ni S2 93.29(2)
P1 Ni S1 92.03(2)
P2 Ni S1 175.01(3)
S2 Ni S1 89.08(2)
P1 Ni P3 130.92(2)
P2 Ni P3 137.75(2)
S2 Ni P3 45.68(2)
S1 Ni P3 45.61(2)
P3 S1 Ni 81.10(3)
P3 S2 Ni 81.24(3)
C9 P1 C3 109.53(10)
C9 P1 C1 107.68(11)
C3 P1 C1 105.12(11)
C9 P1 Ni 119.30(8)
C3 P1 Ni 104.97(8)
C1 P1 Ni 109.38(8)
C21 P2 C15 107.19(11)
C21 P2 C2 103.96(11)
C15 P2 C2 105.99(11)
C21 P2 Ni 116.94(8)
C15 P2 Ni 112.49(8)
C2 P2 Ni 109.41(8)
O2 P3 O1 101.56(9)
O2 P3 S1 116.46(7)
O1 P3 S1 107.00(7)
O2 P3 S2 113.94(7)
O1 P3 S2 114.61(7)
S1 P3 S2 103.51(4)
O2 P3 Ni 147.97(7)
O1 P3 Ni 110.45(7)
S1 P3 Ni 53.29(2)
S2 P3 Ni 53.08(2)
C27 O1 P3 120.78(15)
C30 O2 P3 122.11(15)
C2 C1 P1 106.26(16)
C2 C1 H1A 110.5
P1 C1 H1A 110.5
C2 C1 H1B 110.5
P1 C1 H1B 110.5
H1A C1 H1B 108.7
C1 C2 P2 107.95(17)
C1 C2 H2A 110.1
P2 C2 H2A 110.1
C1 C2 H2B 110.1
P2 C2 H2B 110.1
H2A C2 H2B 108.4
C4 C3 C8 119.3(2)
C4 C3 P1 119.77(19)
C8 C3 P1 120.75(18)
C3 C4 C5 119.8(2)
C3 C4 H4 120.1
C5 C4 H4 120.1
C6 C5 C4 120.4(2)
C6 C5 H5 119.8
C4 C5 H5 119.8
C5 C6 C7 120.0(2)
C5 C6 H6 120.0
C7 C6 H6 120.0
C6 C7 C8 120.2(2)
C6 C7 H7 119.9
C8 C7 H7 119.9
C7 C8 C3 120.3(2)
C7 C8 H8 119.9
C3 C8 H8 119.9
C10 C9 C14 119.4(2)
C10 C9 P1 121.23(17)
C14 C9 P1 119.31(18)
C11 C10 C9 120.4(2)
C11 C10 H10 119.8
C9 C10 H10 119.8
C12 C11 C10 119.9(2)
C12 C11 H11 120.0
C10 C11 H11 120.0
C11 C12 C13 119.9(2)
C11 C12 H12 120.1
C13 C12 H12 120.1
C14 C13 C12 120.7(2)
C14 C13 H13 119.6
C12 C13 H13 119.6
C13 C14 C9 119.6(2)
C13 C14 H14 120.2
C9 C14 H14 120.2
C20 C15 C16 119.1(2)
C20 C15 P2 120.18(19)
C16 C15 P2 120.68(19)
C17 C16 C15 120.1(3)
C17 C16 H16 120.0
C15 C16 H16 120.0
C18 C17 C16 120.3(3)
C18 C17 H17 119.8
C16 C17 H17 119.8
C19 C18 C17 119.7(3)
C19 C18 H18 120.1
C17 C18 H18 120.1
C18 C19 C20 120.6(3)
C18 C19 H19 119.7
C20 C19 H19 119.7
C19 C20 C15 120.1(3)
C19 C20 H20 119.9
C15 C20 H20 119.9
C22 C21 C26 119.1(2)
C22 C21 P2 123.03(19)
C26 C21 P2 117.88(19)
C23 C22 C21 120.0(3)
C23 C22 H22 120.0
C21 C22 H22 120.0
C24 C23 C22 120.3(3)
C24 C23 H23 119.9
C22 C23 H23 119.9
C23 C24 C25 120.4(2)
C23 C24 H24 119.8
C25 C24 H24 119.8
C26 C25 C24 120.0(3)
C26 C25 H25 120.0
C24 C25 H25 120.0
C25 C26 C21 120.2(3)
C25 C26 H26 119.9
C21 C26 H26 119.9
O1 C27 C28 107.3(2)
O1 C27 C29 107.0(3)
C28 C27 C29 115.2(3)
O1 C27 H27 109.1
C28 C27 H27 109.1
C29 C27 H27 109.1
C27 C28 H28A 109.5
C27 C28 H28B 109.5
H28A C28 H28B 109.5
C27 C28 H28C 109.5
H28A C28 H28C 109.5
H28B C28 H28C 109.5
C27 C29 H29A 109.5
C27 C29 H29B 109.5
H29A C29 H29B 109.5
C27 C29 H29C 109.5
H29A C29 H29C 109.5
H29B C29 H29C 109.5
O2 C30 C31 107.2(2)
O2 C30 C32 106.6(2)
C31 C30 C32 114.0(2)
O2 C30 H30 109.6
C31 C30 H30 109.6
C32 C30 H30 109.6
C30 C31 H31A 109.5
C30 C31 H31B 109.5
H31A C31 H31B 109.5
C30 C31 H31C 109.5
H31A C31 H31C 109.5
H31B C31 H31C 109.5
C30 C32 H32A 109.5
C30 C32 H32B 109.5
H32A C32 H32B 109.5
C30 C32 H32C 109.5
H32A C32 H32C 109.5
H32B C32 H32C 109.5
C39 B C51 109.9(2)
C39 B C33 106.1(2)
C51 B C33 110.4(2)
C39 B C45 110.93(19)
C51 B C45 109.5(2)
C33 B C45 109.9(2)
C38 C33 C34 115.2(2)
C38 C33 B 124.9(2)
C34 C33 B 120.0(2)
C35 C34 C33 122.7(2)
C35 C34 H34 118.6
C33 C34 H34 118.6
C36 C35 C34 120.4(3)
C36 C35 H35 119.8
C34 C35 H35 119.8
C37 C36 C35 118.8(3)
C37 C36 H36 120.6
C35 C36 H36 120.6
C36 C37 C38 120.4(2)
C36 C37 H37 119.8
C38 C37 H37 119.8
C37 C38 C33 122.3(2)
C37 C38 H38 118.8
C33 C38 H38 118.8
C44 C39 C40 114.6(2)
C44 C39 B 125.9(2)
C40 C39 B 119.5(2)
C41 C40 C39 123.4(2)
C41 C40 H40 118.3
C39 C40 H40 118.3
C40 C41 C42 120.1(2)
C40 C41 H41 120.0
C42 C41 H41 120.0
C43 C42 C41 118.6(2)
C43 C42 H42 120.7
C41 C42 H42 120.7
C42 C43 C44 120.6(2)
C42 C43 H43 119.7
C44 C43 H43 119.7
C43 C44 C39 122.6(2)
C43 C44 H44 118.7
C39 C44 H44 118.7
C46 C45 C50 114.4(2)
C46 C45 B 123.2(2)
C50 C45 B 122.4(2)
C47 C46 C45 123.1(3)
C47 C46 H46 118.4
C45 C46 H46 118.4
C48 C47 C46 120.7(3)
C48 C47 H47 119.7
C46 C47 H47 119.7
C49 C48 C47 118.2(3)
C49 C48 H48 120.9
C47 C48 H48 120.9
C48 C49 C50 120.4(3)
C48 C49 H49 119.8
C50 C49 H49 119.8
C49 C50 C45 123.2(3)
C49 C50 H50 118.4
C45 C50 H50 118.4
C56 C51 C52 114.9(2)
C56 C51 B 125.1(2)
C52 C51 B 120.0(2)
C53 C52 C51 122.8(3)
C53 C52 H52 118.6
C51 C52 H52 118.6
C52 C53 C54 120.0(3)
C52 C53 H53 120.0
C54 C53 H53 120.0
C55 C54 C53 118.7(3)
C55 C54 H54 120.6
C53 C54 H54 120.6
C54 C55 C56 120.8(3)
C54 C55 H55 119.6
C56 C55 H55 119.6
C55 C56 C51 122.9(3)
C55 C56 H56 118.6
C51 C56 H56 118.6
Cl1 C61 Cl2 112.7(8)
Cl1 C61 H61A 109.1
Cl2 C61 H61A 109.1
Cl1 C61 H61B 109.1
Cl2 C61 H61B 109.1
H61A C61 H61B 107.8

loop_
_geom_bond_atom_site_label_1
_geom_bond_atom_site_label_2
_geom_bond_distance
Ni P1 2.1550(7)
Ni P2 2.1650(7)
Ni S2 2.2380(7)
Ni S1 2.2449(6)
Ni P3 2.7665(7)
S1 P3 2.0012(8)
S2 P3 2.0026(8)
P1 C9 1.806(2)
P1 C3 1.823(2)
P1 C1 1.827(2)
P2 C21 1.806(2)
P2 C15 1.812(2)
P2 C2 1.836(3)
P3 O2 1.5671(18)
P3 O1 1.5716(16)
O1 C27 1.481(3)
O2 C30 1.487(3)
C1 C2 1.530(3)
C1 H1A 0.9900
C1 H1B 0.9900
C2 H2A 0.9900
C2 H2B 0.9900
C3 C4 1.393(3)
C3 C8 1.395(3)
C4 C5 1.393(3)
C4 H4 0.9500
C5 C6 1.378(4)
C5 H5 0.9500
C6 C7 1.381(4)
C6 H6 0.9500
C7 C8 1.383(3)
C7 H7 0.9500
C8 H8 0.9500
C9 C10 1.392(3)
C9 C14 1.395(3)
C10 C11 1.389(3)
C10 H10 0.9500
C11 C12 1.380(4)
C11 H11 0.9500
C12 C13 1.386(4)
C12 H12 0.9500
C13 C14 1.384(4)
C13 H13 0.9500
C14 H14 0.9500
C15 C20 1.390(4)
C15 C16 1.399(3)
C16 C17 1.384(4)
C16 H16 0.9500
C17 C18 1.383(4)
C17 H17 0.9500
C18 C19 1.378(4)
C18 H18 0.9500
C19 C20 1.385(4)
C19 H19 0.9500
C20 H20 0.9500
C21 C22 1.394(3)
C21 C26 1.397(3)
C22 C23 1.391(4)
C22 H22 0.9500
C23 C24 1.370(4)
C23 H23 0.9500
C24 C25 1.383(4)
C24 H24 0.9500
C25 C26 1.383(4)
C25 H25 0.9500
C26 H26 0.9500
C27 C28 1.487(4)
C27 C29 1.494(5)
C27 H27 1.0000
C28 H28A 0.9800
C28 H28B 0.9800
C28 H28C 0.9800
C29 H29A 0.9800
C29 H29B 0.9800
C29 H29C 0.9800
C30 C31 1.496(4)
C30 C32 1.507(4)
C30 H30 1.0000
C31 H31A 0.9800
C31 H31B 0.9800
C31 H31C 0.9800
C32 H32A 0.9800
C32 H32B 0.9800
C32 H32C 0.9800
B C39 1.649(4)
B C51 1.652(4)
B C33 1.658(4)
B C45 1.658(4)
C33 C38 1.403(3)
C33 C34 1.404(4)
C34 C35 1.388(4)
C34 H34 0.9500
C35 C36 1.381(4)
C35 H35 0.9500
C36 C37 1.378(4)
C36 H36 0.9500
C37 C38 1.398(4)
C37 H37 0.9500
C38 H38 0.9500
C39 C44 1.403(3)
C39 C40 1.412(3)
C40 C41 1.381(3)
C40 H40 0.9500
C41 C42 1.389(4)
C41 H41 0.9500
C42 C43 1.384(4)
C42 H42 0.9500
C43 C44 1.394(3)
C43 H43 0.9500
C44 H44 0.9500
C45 C46 1.400(4)
C45 C50 1.403(4)
C46 C47 1.391(4)
C46 H46 0.9500
C47 C48 1.382(4)
C47 H47 0.9500
C48 C49 1.382(4)
C48 H48 0.9500
C49 C50 1.394(4)
C49 H49 0.9500
C50 H50 0.9500
C51 C56 1.400(4)
C51 C52 1.409(4)
C52 C53 1.394(4)
C52 H52 0.9500
C53 C54 1.395(5)
C53 H53 0.9500
C54 C55 1.372(4)
C54 H54 0.9500
C55 C56 1.393(4)
C55 H55 0.9500
C56 H56 0.9500
C61 Cl1 1.709(15)
C61 Cl2 1.777(15)
C61 H61A 0.9900
C61 H61B 0.9900

loop_
_geom_torsion_atom_site_label_1
_geom_torsion_atom_site_label_2
_geom_torsion_atom_site_label_3
_geom_torsion_atom_site_label_4
_geom_torsion
O2 P3 O1 C27 -62.9(2)
S1 P3 O1 C27 174.59(17)
S2 P3 O1 C27 60.5(2)
Ni P3 O1 C27 118.17(17)
O1 P3 O2 C30 171.99(17)
S1 P3 O2 C30 -72.22(18)
S2 P3 O2 C30 48.21(19)
Ni P3 O2 C30 -9.8(3)
C9 P1 C1 C2 173.41(16)
C3 P1 C1 C2 -69.88(18)
Ni P1 C1 C2 42.37(17)
P1 C1 C2 P2 -47.36(19)
C21 P2 C2 C1 160.83(16)
C15 P2 C2 C1 -86.33(17)
Ni P2 C2 C1 35.19(18)
C9 P1 C3 C4 -99.2(2)
C1 P1 C3 C4 145.37(19)
Ni P1 C3 C4 30.0(2)
C9 P1 C3 C8 86.2(2)
C1 P1 C3 C8 -29.2(2)
Ni P1 C3 C8 -144.56(18)
C8 C3 C4 C5 -0.1(4)
P1 C3 C4 C5 -174.73(19)
C3 C4 C5 C6 1.3(4)
C4 C5 C6 C7 -1.1(4)
C5 C6 C7 C8 -0.4(4)
C6 C7 C8 C3 1.6(4)
C4 C3 C8 C7 -1.4(4)
P1 C3 C8 C7 173.23(19)
C3 P1 C9 C10 24.1(2)
C1 P1 C9 C10 137.9(2)
Ni P1 C9 C10 -96.8(2)
C3 P1 C9 C14 -159.1(2)
C1 P1 C9 C14 -45.3(2)
Ni P1 C9 C14 80.0(2)
C14 C9 C10 C11 0.9(4)
P1 C9 C10 C11 177.7(2)
C9 C10 C11 C12 -0.8(4)
C10 C11 C12 C13 -0.1(5)
C11 C12 C13 C14 0.9(5)
C12 C13 C14 C9 -0.8(5)
C10 C9 C14 C13 -0.1(4)
P1 C9 C14 C13 -177.0(2)
C21 P2 C15 C20 -110.0(2)
C2 P2 C15 C20 139.5(2)
Ni P2 C15 C20 19.9(2)
C21 P2 C15 C16 68.8(2)
C2 P2 C15 C16 -41.8(2)
Ni P2 C15 C16 -161.31(18)
C20 C15 C16 C17 0.6(4)
P2 C15 C16 C17 -178.1(2)
C15 C16 C17 C18 -0.8(4)
C16 C17 C18 C19 0.8(5)
C17 C18 C19 C20 -0.6(5)
C18 C19 C20 C15 0.4(5)
C16 C15 C20 C19 -0.4(4)
P2 C15 C20 C19 178.4(2)
C15 P2 C21 C22 1.8(3)
C2 P2 C21 C22 113.7(2)
Ni P2 C21 C22 -125.6(2)
C15 P2 C21 C26 -177.8(2)
C2 P2 C21 C26 -65.9(2)
Ni P2 C21 C26 54.8(2)
C26 C21 C22 C23 1.4(4)
P2 C21 C22 C23 -178.1(2)
C21 C22 C23 C24 0.0(5)
C22 C23 C24 C25 -0.8(5)
C23 C24 C25 C26 0.1(5)
C24 C25 C26 C21 1.4(5)
C22 C21 C26 C25 -2.1(4)
P2 C21 C26 C25 177.5(2)
P3 O1 C27 C28 -111.7(3)
P3 O1 C27 C29 124.2(3)
P3 O2 C30 C31 -121.6(2)
P3 O2 C30 C32 115.9(2)
C39 B C33 C38 -131.0(2)
C51 B C33 C38 -12.0(3)
C45 B C33 C38 109.0(3)
C39 B C33 C34 48.3(3)
C51 B C33 C34 167.4(2)
C45 B C33 C34 -71.7(3)
C38 C33 C34 C35 -2.8(4)
B C33 C34 C35 177.8(2)
C33 C34 C35 C36 2.1(4)
C34 C35 C36 C37 0.3(4)
C35 C36 C37 C38 -1.7(4)
C36 C37 C38 C33 0.9(4)
C34 C33 C38 C37 1.3(4)
B C33 C38 C37 -179.3(2)
C51 B C39 C44 119.4(3)
C33 B C39 C44 -121.3(3)
C45 B C39 C44 -1.9(3)
C51 B C39 C40 -61.2(3)
C33 B C39 C40 58.1(3)
C45 B C39 C40 177.5(2)
C44 C39 C40 C41 -3.2(4)
B C39 C40 C41 177.3(2)
C39 C40 C41 C42 1.7(4)
C40 C41 C42 C43 1.0(4)
C41 C42 C43 C44 -2.0(4)
C42 C43 C44 C39 0.3(4)
C40 C39 C44 C43 2.2(4)
B C39 C44 C43 -178.4(2)
C39 B C45 C46 -76.6(3)
C51 B C45 C46 161.8(2)
C33 B C45 C46 40.4(3)
C39 B C45 C50 101.3(3)
C51 B C45 C50 -20.2(3)
C33 B C45 C50 -141.7(2)
C50 C45 C46 C47 0.8(4)
B C45 C46 C47 178.9(2)
C45 C46 C47 C48 -0.3(4)
C46 C47 C48 C49 -0.4(4)
C47 C48 C49 C50 0.6(4)
C48 C49 C50 C45 -0.1(4)
C46 C45 C50 C49 -0.6(4)
B C45 C50 C49 -178.7(2)
C39 B C51 C56 2.2(3)
C33 B C51 C56 -114.4(3)
C45 B C51 C56 124.4(2)
C39 B C51 C52 -179.2(2)
C33 B C51 C52 64.1(3)
C45 B C51 C52 -57.0(3)
C56 C51 C52 C53 2.2(4)
B C51 C52 C53 -176.5(3)
C51 C52 C53 C54 -1.8(5)
C52 C53 C54 C55 0.1(4)
C53 C54 C55 C56 1.0(4)
C54 C55 C56 C51 -0.5(4)
C52 C51 C56 C55 -1.0(4)
B C51 C56 C55 177.6(2)
